data_1507854
loop_
_publ_author_name
'Gao, Peng'
'Cook, Silas P.'

_publ_section_title
;
 A reductive-Heck approach to the hydroazulene ring system: a formal
 synthesis of the englerins.
;
_journal_issue 13
_journal_name_full 'Organic letters'
_journal_page_first 3340
_journal_page_last 3343
_journal_paper_doi 10.1021/ol3013167
_journal_volume 14
_journal_year 2012
_chemical_formula_moiety 'C12 H20 O'
_chemical_formula_sum 'C12 H20 O'
_chemical_formula_weight 180.28
_chemical_name_systematic
; 
 ? 
;
_space_group_IT_number 88
_symmetry_cell_setting tetragonal
_symmetry_space_group_name_Hall '-I 4ad'
_symmetry_space_group_name_H-M 'I 41/a :2'
_atom_sites_solution_hydrogens geom
_atom_sites_solution_primary direct
_atom_sites_solution_secondary difmap
_audit_creation_method SHELXL-97
_cell_angle_alpha 90.00
_cell_angle_beta 90.00
_cell_angle_gamma 90.00
_cell_formula_units_Z 16
_cell_length_a 22.319(4)
_cell_length_b 22.319(4)
_cell_length_c 8.5732(13)
_cell_measurement_reflns_used 3310
_cell_measurement_temperature 150(2)
_cell_measurement_theta_max 21.88
_cell_measurement_theta_min 2.55
_cell_volume 4270.6(13)
_computing_cell_refinement 'APEX II v2010.11.3 (Bruker, 2010)'
_computing_data_collection 'APEX II v2010.11.3 (Bruker, 2010)'
_computing_data_reduction 'APEX II v2010.11.3 (Bruker, 2010)'
_computing_molecular_graphics 'SHELXTL (Bruker, 2010)'
_computing_publication_material 'SHELXTL (Bruker, 2010)'
_computing_structure_refinement 'SHELXL-97 (Sheldrick, 2010)'
_computing_structure_solution 'SIR-2004 (Burla et al., 2005)'
_diffrn_ambient_temperature 150(2)
_diffrn_detector 'CCD area detector'
_diffrn_detector_area_resol_mean 83.33
_diffrn_detector_type 'Bruker APEXII'
_diffrn_measured_fraction_theta_full 1.000
_diffrn_measured_fraction_theta_max 1.000
_diffrn_measurement_details '0.30 degree frames measured for 60 seconds each'
_diffrn_measurement_device 'APEX Kappa Duo'
_diffrn_measurement_device_type Kappa
_diffrn_measurement_method 'omega and phi scans'
_diffrn_radiation_monochromator graphite
_diffrn_radiation_source 'fine-focus sealed tube'
_diffrn_radiation_type MoK\a
_diffrn_radiation_wavelength 0.71073
_diffrn_reflns_av_R_equivalents 0.0556
_diffrn_reflns_av_sigmaI/netI 0.0306
_diffrn_reflns_limit_h_max 26
_diffrn_reflns_limit_h_min -26
_diffrn_reflns_limit_k_max 27
_diffrn_reflns_limit_k_min -27
_diffrn_reflns_limit_l_max 10
_diffrn_reflns_limit_l_min -10
_diffrn_reflns_number 18598
_diffrn_reflns_theta_full 25.70
_diffrn_reflns_theta_max 25.70
_diffrn_reflns_theta_min 1.29
_exptl_absorpt_coefficient_mu 0.069
_exptl_absorpt_correction_T_max 0.9958
_exptl_absorpt_correction_T_min 0.9684
_exptl_absorpt_correction_type multi-scan
_exptl_absorpt_process_details 'SADABS, R. Blessing; 1995'
_exptl_crystal_colour colourless
_exptl_crystal_density_diffrn 1.122
_exptl_crystal_density_method 'not measured'
_exptl_crystal_description prism
_exptl_crystal_F_000 1600
_exptl_crystal_size_max 0.47
_exptl_crystal_size_mid 0.08
_exptl_crystal_size_min 0.06
_refine_diff_density_max 0.193
_refine_diff_density_min -0.215
_refine_diff_density_rms 0.036
_refine_ls_extinction_method none
_refine_ls_goodness_of_fit_ref 1.051
_refine_ls_hydrogen_treatment mixed
_refine_ls_matrix_type full
_refine_ls_number_parameters 129
_refine_ls_number_reflns 2034
_refine_ls_number_restraints 52
_refine_ls_restrained_S_all 1.059
_refine_ls_R_factor_all 0.0723
_refine_ls_R_factor_gt 0.0560
_refine_ls_shift/su_max 0.000
_refine_ls_shift/su_mean 0.000
_refine_ls_structure_factor_coef Fsqd
_refine_ls_weighting_details 'calc w=1/[\s^2^(Fo^2^)+(0.0484P)^2^+4.1059P] where P=(Fo^2^+2Fc^2^)/3'
_refine_ls_weighting_scheme calc
_refine_ls_wR_factor_gt 0.1222
_refine_ls_wR_factor_ref 0.1320
_reflns_number_gt 1649
_reflns_number_total 2034
_reflns_threshold_expression >2sigma(I)
_cod_data_source_file ol3013167_si_002.cif
_cod_data_source_block 11007
_cod_depositor_comments 'Adding full bibliography for 1507853--1507855.cif.'
_cod_original_cell_volume 4270.6(11)
_cod_original_sg_symbol_H-M I4(1)/a
_cod_database_code 1507854

loop_
_symmetry_equiv_pos_as_xyz
'x, y, z'
'-x, -y+1/2, z'
'-y+3/4, x+1/4, z+1/4'
'y+1/4, -x+1/4, z+1/4'
'x+1/2, y+1/2, z+1/2'
'-x+1/2, -y+1, z+1/2'
'-y+5/4, x+3/4, z+3/4'
'y+3/4, -x+3/4, z+3/4'
'-x, -y, -z'
'x, y-1/2, -z'
'y-3/4, -x-1/4, -z-1/4'
'-y-1/4, x-1/4, -z-1/4'
'-x+1/2, -y+1/2, -z+1/2'
'x+1/2, y, -z+1/2'
'y-1/4, -x+1/4, -z+1/4'
'-y+1/4, x+1/4, -z+1/4'

loop_
_atom_site_label
_atom_site_type_symbol
_atom_site_fract_x
_atom_site_fract_y
_atom_site_fract_z
_atom_site_U_iso_or_equiv
_atom_site_adp_type
_atom_site_occupancy
_atom_site_symmetry_multiplicity
_atom_site_calc_flag
_atom_site_refinement_flags
_atom_site_disorder_assembly
_atom_site_disorder_group
O1 O 0.91477(8) 0.23646(9) 0.6307(2) 0.0434(5) Uani 1 1 d U A .
H1O H 0.9364(13) 0.2698(14) 0.629(3) 0.054(9) Uiso 1 1 d . . .
C1 C 0.82682(11) 0.18611(12) 0.7271(3) 0.0424(6) Uani 1 1 d U A .
H1 H 0.7929 0.1915 0.8020 0.051 Uiso 1 1 calc R . .
C2 C 0.79892(12) 0.17297(13) 0.5636(3) 0.0482(7) Uani 1 1 d U . .
H2 H 0.7557 0.1635 0.5824 0.058 Uiso 1 1 calc R . .
C3 C 0.82820(13) 0.11448(14) 0.5120(4) 0.0511(7) Uani 1 1 d U . .
H3A H 0.8021 0.0923 0.4387 0.061 Uiso 1 1 calc R . .
H3B H 0.8673 0.1220 0.4614 0.061 Uiso 1 1 calc R . .
C4 C 0.83603(12) 0.08018(14) 0.6639(3) 0.0500(7) Uani 1 1 d U . .
H4A H 0.7973 0.0640 0.7014 0.060 Uiso 1 1 calc R . .
H4B H 0.8649 0.0468 0.6516 0.060 Uiso 1 1 calc R . .
C5 C 0.86006(12) 0.12779(12) 0.7740(3) 0.0422(6) Uani 1 1 d U A .
H5 H 0.9032 0.1338 0.7467 0.051 Uiso 1 1 calc R . .
C6 C 0.85770(13) 0.11514(15) 0.9470(4) 0.0544(8) Uani 1 1 d DU . .
C7 C 0.8707(3) 0.1560(2) 1.0494(5) 0.124(2) Uani 0.507(4) 1 d PDU A 1
H7A H 0.8542 0.1561 1.1515 0.148 Uiso 0.507(4) 1 calc PR A 1
C8 C 0.9169(3) 0.2065(3) 0.9909(7) 0.0516(10) Uani 0.507(4) 1 d PDU A 1
H8A H 0.9358 0.2254 1.0830 0.062 Uiso 0.507(4) 1 calc PR A 1
H8B H 0.9490 0.1870 0.9293 0.062 Uiso 0.507(4) 1 calc PR A 1
C9 C 0.8910(2) 0.25005(16) 0.9022(4) 0.0831(13) Uani 0.507(4) 1 d PDU A 1
H9A H 0.9209 0.2827 0.8942 0.100 Uiso 0.507(4) 1 calc PR A 1
H9B H 0.8574 0.2662 0.9650 0.100 Uiso 0.507(4) 1 calc PR A 1
C10 C 0.86663(12) 0.24103(12) 0.7401(3) 0.0417(6) Uani 1 1 d DU . .
H10 H 0.8421 0.2770 0.7122 0.050 Uiso 1 1 calc R A 1
C7D C 0.8707(3) 0.1560(2) 1.0494(5) 0.124(2) Uani 0.493(4) 1 d PDU A 2
H7DA H 0.8851 0.1410 1.1461 0.148 Uiso 0.493(4) 1 calc PR A 2
C8D C 0.8664(3) 0.2306(3) 1.0396(6) 0.0516(10) Uani 0.493(4) 1 d PDU A 2
H8DA H 0.8239 0.2432 1.0456 0.062 Uiso 0.493(4) 1 calc PR A 2
H8DB H 0.8881 0.2486 1.1286 0.062 Uiso 0.493(4) 1 calc PR A 2
C9D C 0.8910(2) 0.25005(16) 0.9022(4) 0.0831(13) Uani 0.493(4) 1 d PDU A 2
H9DA H 0.9320 0.2333 0.9001 0.100 Uiso 0.493(4) 1 calc PR A 2
H9DB H 0.8957 0.2939 0.9143 0.100 Uiso 0.493(4) 1 calc PR A 2
C11 C 0.79988(15) 0.22336(14) 0.4436(4) 0.0597(8) Uani 1 1 d U . .
H11A H 0.7782 0.2107 0.3499 0.090 Uiso 1 1 calc R . .
H11B H 0.8415 0.2328 0.4163 0.090 Uiso 1 1 calc R . .
H11C H 0.7806 0.2590 0.4876 0.090 Uiso 1 1 calc R . .
C12 C 0.84153(16) 0.05412(15) 1.0011(4) 0.0706(10) Uani 1 1 d U A .
H12A H 0.8423 0.0529 1.1153 0.106 Uiso 1 1 calc R . .
H12B H 0.8703 0.0251 0.9595 0.106 Uiso 1 1 calc R . .
H12C H 0.8012 0.0440 0.9642 0.106 Uiso 1 1 calc R . .

loop_
_atom_site_aniso_label
_atom_site_aniso_U_11
_atom_site_aniso_U_22
_atom_site_aniso_U_33
_atom_site_aniso_U_23
_atom_site_aniso_U_13
_atom_site_aniso_U_12
O1 0.0304(9) 0.0450(11) 0.0550(11) 0.0012(9) 0.0005(9) -0.0050(9)
C1 0.0307(12) 0.0599(16) 0.0365(14) 0.0149(13) 0.0016(11) 0.0050(11)
C2 0.0337(13) 0.0616(17) 0.0493(16) 0.0202(14) -0.0116(12) -0.0053(12)
C3 0.0403(14) 0.0608(17) 0.0523(17) 0.0089(15) -0.0125(13) -0.0091(13)
C4 0.0384(14) 0.0519(16) 0.0596(19) 0.0158(14) -0.0058(14) -0.0068(13)
C5 0.0282(12) 0.0495(15) 0.0489(15) 0.0216(13) -0.0020(12) -0.0029(11)
C6 0.0435(15) 0.0662(19) 0.0534(17) 0.0311(15) -0.0099(14) -0.0052(14)
C7 0.215(6) 0.103(3) 0.053(2) 0.049(2) -0.061(3) -0.081(4)
C8 0.051(2) 0.066(3) 0.038(2) 0.0029(19) -0.0100(19) -0.003(2)
C9 0.152(4) 0.0555(19) 0.0421(18) 0.0073(16) -0.020(2) -0.030(2)
C10 0.0449(14) 0.0453(14) 0.0350(13) 0.0077(11) 0.0009(12) 0.0112(12)
C7D 0.215(6) 0.103(3) 0.053(2) 0.049(2) -0.061(3) -0.081(4)
C8D 0.051(2) 0.066(3) 0.038(2) 0.0029(19) -0.0100(19) -0.003(2)
C9D 0.152(4) 0.0555(19) 0.0421(18) 0.0073(16) -0.020(2) -0.030(2)
C11 0.0619(19) 0.066(2) 0.0516(18) 0.0208(15) -0.0249(15) -0.0081(16)
C12 0.084(2) 0.0624(19) 0.065(2) 0.0315(17) 0.0224(18) 0.0175(17)

loop_
_atom_type_symbol
_atom_type_description
_atom_type_scat_dispersion_real
_atom_type_scat_dispersion_imag
_atom_type_scat_source
C C 0.0033 0.0016 'International Tables Vol C Tables 4.2.6.8 and 6.1.1.4'
H H 0.0000 0.0000 'International Tables Vol C Tables 4.2.6.8 and 6.1.1.4'
O O 0.0106 0.0060 'International Tables Vol C Tables 4.2.6.8 and 6.1.1.4'

loop_
_geom_angle_atom_site_label_1
_geom_angle_atom_site_label_2
_geom_angle_atom_site_label_3
_geom_angle
C10 O1 H1O 111.3(19)
C10 C1 C5 112.3(2)
C10 C1 C2 116.8(2)
C5 C1 C2 105.4(2)
C10 C1 H1 107.3
C5 C1 H1 107.3
C2 C1 H1 107.3
C11 C2 C3 115.5(3)
C11 C2 C1 117.5(2)
C3 C2 C1 104.5(2)
C11 C2 H2 106.2
C3 C2 H2 106.2
C1 C2 H2 106.2
C4 C3 C2 103.4(2)
C4 C3 H3A 111.1
C2 C3 H3A 111.1
C4 C3 H3B 111.1
C2 C3 H3B 111.1
H3A C3 H3B 109.0
C5 C4 C3 102.7(2)
C5 C4 H4A 111.2
C3 C4 H4A 111.2
C5 C4 H4B 111.2
C3 C4 H4B 111.2
H4A C4 H4B 109.1
C6 C5 C4 117.8(2)
C6 C5 C1 113.2(2)
C4 C5 C1 104.9(2)
C6 C5 H5 106.7
C4 C5 H5 106.7
C1 C5 H5 106.7
C7 C6 C12 119.2(3)
C7 C6 C5 121.6(3)
C12 C6 C5 119.1(3)
C6 C7 C8 115.1(4)
C6 C7 H7A 122.4
C8 C7 H7A 122.4
C9 C8 C7 113.7(4)
C9 C8 H8A 108.8
C7 C8 H8A 108.8
C9 C8 H8B 108.8
C7 C8 H8B 108.8
H8A C8 H8B 107.7
C8 C9 C10 124.9(4)
C8 C9 H9A 106.1
C10 C9 H9A 106.1
C8 C9 H9B 106.1
C10 C9 H9B 106.1
H9A C9 H9B 106.3
O1 C10 C9 110.1(3)
O1 C10 C1 109.5(2)
C9 C10 C1 112.8(2)
O1 C10 H10 108.1
C9 C10 H10 108.1
C1 C10 H10 108.1
H8DA C8D H8DB 108.2
C2 C11 H11A 109.5
C2 C11 H11B 109.5
H11A C11 H11B 109.5
C2 C11 H11C 109.5
H11A C11 H11C 109.5
H11B C11 H11C 109.5
C6 C12 H12A 109.5
C6 C12 H12B 109.5
H12A C12 H12B 109.5
C6 C12 H12C 109.5
H12A C12 H12C 109.5
H12B C12 H12C 109.5

loop_
_geom_bond_atom_site_label_1
_geom_bond_atom_site_label_2
_geom_bond_distance
O1 C10 1.430(3)
O1 H1O 0.89(3)
C1 C10 1.518(4)
C1 C5 1.551(3)
C1 C2 1.562(4)
C1 H1 1.0000
C2 C11 1.524(4)
C2 C3 1.525(4)
C2 H2 1.0000
C3 C4 1.521(4)
C3 H3A 0.9900
C3 H3B 0.9900
C4 C5 1.519(4)
C4 H4A 0.9900
C4 H4B 0.9900
C5 C6 1.511(4)
C5 H5 1.0000
C6 C7 1.299(5)
C6 C12 1.483(4)
C7 C8 1.607(7)
C7 H7A 0.9500
C8 C9 1.362(6)
C8 H8A 0.9900
C8 H8B 0.9900
C9 C10 1.506(4)
C9 H9A 0.9900
C9 H9B 0.9900
C10 H10 1.0000
C8D H8DA 0.9900
C8D H8DB 0.9900
C11 H11A 0.9800
C11 H11B 0.9800
C11 H11C 0.9800
C12 H12A 0.9800
C12 H12B 0.9800
C12 H12C 0.9800

loop_
_geom_hbond_atom_site_label_D
_geom_hbond_atom_site_label_H
_geom_hbond_atom_site_label_A
_geom_hbond_distance_DH
_geom_hbond_distance_HA
_geom_hbond_distance_DA
_geom_hbond_angle_DHA
_geom_hbond_site_symmetry_A
O1 H1O O1 0.89(3) 1.84(3) 2.726(2) 175(3) 15_666

loop_
_geom_torsion_atom_site_label_1
_geom_torsion_atom_site_label_2
_geom_torsion_atom_site_label_3
_geom_torsion_atom_site_label_4
_geom_torsion
C10 C1 C2 C11 -15.6(4)
C5 C1 C2 C11 -141.0(3)
C10 C1 C2 C3 113.8(2)
C5 C1 C2 C3 -11.6(3)
C11 C2 C3 C4 164.9(2)
C1 C2 C3 C4 34.3(3)
C2 C3 C4 C5 -44.3(3)
C3 C4 C5 C6 163.7(2)
C3 C4 C5 C1 36.7(3)
C10 C1 C5 C6 86.6(3)
C2 C1 C5 C6 -145.2(2)
C10 C1 C5 C4 -143.6(2)
C2 C1 C5 C4 -15.4(3)
C4 C5 C6 C7 -171.8(4)
C1 C5 C6 C7 -48.9(5)
C4 C5 C6 C12 9.7(4)
C1 C5 C6 C12 132.6(3)
C12 C6 C7 C8 150.8(4)
C5 C6 C7 C8 -27.7(6)
C6 C7 C8 C9 80.2(7)
C7 C8 C9 C10 -69.2(7)
C8 C9 C10 O1 -74.9(5)
C8 C9 C10 C1 47.7(6)
C5 C1 C10 O1 64.5(3)
C2 C1 C10 O1 -57.4(3)
C5 C1 C10 C9 -58.5(3)
C2 C1 C10 C9 179.6(3)
